data_8101354
loop_
_publ_author_name
'Rendina, L. M.'
'Todd, J. A.'
'Tiekink, E. R. T.'

_publ_section_title
;
Crystal structure of 1-(phthalimidoethyl)-1,2-dicarba-closo-dodecaborane, 
C~12~H~19~B~10~NO~2~
;
_journal_issue 4
_journal_name_full 'Zeitschrift f\"ur Kristallographie - New Crystal Structures'
_journal_page_first 547
_journal_page_last 548
_journal_volume 215
_journal_year 2000
_chemical_formula_moiety 'C12 H19 B10 N O2 '
_chemical_formula_structural 'C12 H19 B10 N O2 '
_chemical_formula_sum 'C12 H19 B10 N O2'
_chemical_formula_weight 317.39
_space_group_IT_number 14
_symmetry_cell_setting monoclinic
_symmetry_space_group_name_Hall '-P 2ybc'
_symmetry_space_group_name_H-M 'P 1 21/c 1'
_cell_angle_alpha 90
_cell_angle_beta 100.54(2)
_cell_angle_gamma 90
_cell_formula_units_Z 4
_cell_length_a 7.155(2)
_cell_length_b 17.35(1)
_cell_length_c 13.902(5)
_cell_measurement_temperature 173
_cell_volume 1696(1)
_diffrn_ambient_temperature 173
_exptl_crystal_density_diffrn 1.243
_cod_original_sg_symbol_H-M 'P 21/c'
_cod_original_formula_sum 'C12 H19 B10 N O2 '
_cod_database_code 8101354

loop_
_symmetry_equiv_pos_as_xyz
'  +x,  +y,  +z'
'  -x,1/2+y,1/2-z'
'  -x,  -y,  -z'
'  +x,1/2-y,1/2+z'

loop_
_atom_site_aniso_label
_atom_site_aniso_U_11
_atom_site_aniso_U_22
_atom_site_aniso_U_33
_atom_site_aniso_U_12
_atom_site_aniso_U_13
_atom_site_aniso_U_23
O(1) 0.0282(9) 0.033(1) 0.037(1) 0.0125(8) 0.0098(8) 0.0066(9)
O(2) 0.0275(9) 0.031(1) 0.035(1) 0.0107(8) 0.0036(8) 0.0076(9)
N(1) 0.021(1) 0.022(1) 0.021(1) 0.0011(9) 0.0065(8) 0.0027(9)
C(1) 0.023(1) 0.024(1) 0.018(1) 0.006(1) 0.007(1) 0.002(1)
C(2) 0.020(1) 0.019(1) 0.016(1) 0.001(1) 0.006(1) 0.001(1)
C(3) 0.029(1) 0.022(1) 0.016(1) -0.002(1) 0.004(1) 0.002(1)
C(4) 0.028(1) 0.019(1) 0.019(1) 0.001(1) 0.006(1) 0.001(1)
C(5) 0.020(1) 0.023(1) 0.023(1) 0.003(1) 0.002(1) -0.000(1)
C(6) 0.021(1) 0.025(1) 0.023(1) -0.000(1) 0.004(1) 0.000(1)
C(7) 0.033(2) 0.030(2) 0.033(2) 0.002(1) 0.005(1) 0.010(1)
C(8) 0.040(2) 0.037(2) 0.033(2) -0.009(1) 0.005(1) 0.012(1)
C(9) 0.030(1) 0.046(2) 0.030(2) -0.010(1) 0.010(1) 0.001(1)
C(10) 0.024(1) 0.032(2) 0.029(1) -0.003(1) 0.008(1) -0.000(1)
C(11) 0.023(1) 0.020(1) 0.020(1) -0.005(1) 0.004(1) -0.002(1)
C(12) 0.019(1) 0.019(1) 0.022(1) 0.003(1) 0.002(1) -0.002(1)
B(1) 0.023(1) 0.017(1) 0.023(2) -0.001(1) 0.002(1) 0.001(1)
B(2) 0.031(2) 0.027(2) 0.014(1) 0.005(1) -0.002(1) 0.001(1)
B(3) 0.021(1) 0.026(2) 0.034(2) 0.007(1) 0.005(1) 0.008(1)
B(4) 0.030(2) 0.021(1) 0.026(2) 0.006(1) 0.010(1) -0.003(1)
B(5) 0.023(2) 0.029(2) 0.040(2) 0.004(1) 0.010(1) 0.014(2)
B(6) 0.034(2) 0.036(2) 0.023(2) 0.012(2) 0.008(1) 0.010(2)
B(7) 0.032(2) 0.017(1) 0.035(2) 0.003(1) 0.008(1) 0.001(1)
B(8) 0.029(2) 0.033(2) 0.026(2) 0.009(1) -0.003(1) 0.010(1)
B(9) 0.028(2) 0.027(2) 0.033(2) 0.007(1) 0.008(1) 0.006(1)
B(10) 0.028(2) 0.030(2) 0.038(2) 0.006(1) 0.010(1) 0.015(2)

loop_
_atom_site_label
_atom_site_fract_x
_atom_site_fract_y
_atom_site_fract_z
_atom_site_U_iso_or_equiv
_atom_site_thermal_displace_type
_atom_site_calc_flag
_atom_site_calc_attached_atom
_atom_site_Wyckoff_symbol
_atom_site_symmetry_multiplicity
O(1) 0.9075(2) -0.0415(1) 0.1242(1) 0.0323(5) Uani ? ? e 4
O(2) 0.4000(2) 0.1219(1) 0.0622(1) 0.0316(5) Uani ? ? e 4
N(1) 0.6749(3) 0.0500(1) 0.0765(1) 0.0209(5) Uani ? ? e 4
C(1) 1.0783(3) 0.2326(1) -0.0800(2) 0.0213(6) Uani ? ? e 4
C(2) 0.9041(3) 0.2215(1) -0.0179(2) 0.0180(6) Uani ? ? e 4
C(3) 0.9005(4) 0.1496(1) 0.0444(2) 0.0221(7) Uani ? ? e 4
C(4) 0.7571(4) 0.0888(1) 0.0004(2) 0.0220(7) Uani ? ? e 4
C(5) 0.7600(3) -0.0111(1) 0.1335(2) 0.0220(6) Uani ? ? e 4
C(6) 0.6335(3) -0.0282(1) 0.2048(2) 0.0230(6) Uani ? ? e 4
C(7) 0.6507(4) -0.0829(2) 0.2788(2) 0.0321(8) Uani ? ? e 4
C(8) 0.5099(4) -0.0834(2) 0.3357(2) 0.0369(8) Uani ? ? e 4
C(9) 0.3587(4) -0.0325(2) 0.3189(2) 0.0347(8) Uani ? ? e 4
C(10) 0.3410(4) 0.0213(2) 0.2440(2) 0.0281(7) Uani ? ? e 4
C(11) 0.4818(3) 0.0224(1) 0.1877(2) 0.0208(6) Uani ? ? e 4
C(12) 0.5034(3) 0.0723(1) 0.1033(2) 0.0205(6) Uani ? ? e 4
B(1) 1.0858(4) 0.2850(2) 0.0246(2) 0.0214(7) Uani ? ? e 4
B(2) 0.8547(4) 0.2134(2) -0.1441(2) 0.0246(8) Uani ? ? e 4
B(3) 0.7041(4) 0.2653(2) -0.0785(2) 0.0270(8) Uani ? ? e 4
B(4) 0.8461(4) 0.3095(2) 0.0242(2) 0.0248(8) Uani ? ? e 4
B(5) 1.1494(4) 0.3259(2) -0.0824(2) 0.0302(9) Uani ? ? e 4
B(6) 1.0086(4) 0.2819(2) -0.1855(2) 0.0307(8) Uani ? ? e 4
B(7) 0.9989(4) 0.3770(2) -0.0169(2) 0.0279(8) Uani ? ? e 4
B(8) 0.7672(4) 0.3052(2) -0.1857(2) 0.0304(8) Uani ? ? e 4
B(9) 0.7605(4) 0.3646(2) -0.0810(2) 0.0289(8) Uani ? ? e 4
B(10) 0.9494(4) 0.3743(2) -0.1475(2) 0.0316(9) Uani ? ? e 4
H(1) 1.170(3) 0.186(1) -0.072(2) 0.027(7) Uiso ? ? e 4
H(2) 0.871(3) 0.164(1) 0.103(2) 0.029(7) Uiso ? ? e 4
H(3) 1.029(3) 0.125(1) 0.055(2) 0.032(7) Uiso ? ? e 4
H(4) 0.803(3) 0.049(1) -0.037(2) 0.043(8) Uiso ? ? e 4
H(5) 0.647(3) 0.114(1) -0.042(2) 0.025(6) Uiso ? ? e 4
H(6) 0.761(3) -0.118(1) 0.293(2) 0.035(7) Uiso ? ? e 4
H(7) 0.519(3) -0.124(2) 0.385(2) 0.041(8) Uiso ? ? e 4
H(8) 0.267(4) -0.036(1) 0.361(2) 0.043(8) Uiso ? ? e 4
H(9) 0.236(3) 0.052(1) 0.230(2) 0.028(7) Uiso ? ? e 4
H(10) 1.193(3) 0.265(1) 0.088(2) 0.021(6) Uiso ? ? e 4
H(11) 0.824(3) 0.160(1) -0.178(2) 0.020(6) Uiso ? ? e 4
H(12) 0.572(3) 0.237(1) -0.075(2) 0.033(7) Uiso ? ? e 4
H(13) 0.799(3) 0.310(1) 0.098(2) 0.038(7) Uiso ? ? e 4
H(14) 1.298(4) 0.338(1) -0.081(2) 0.042(8) Uiso ? ? e 4
H(15) 1.068(3) 0.265(1) -0.252(2) 0.041(7) Uiso ? ? e 4
H(16) 1.051(3) 0.425(1) 0.025(2) 0.035(7) Uiso ? ? e 4
H(17) 0.667(3) 0.308(1) -0.255(2) 0.023(6) Uiso ? ? e 4
H(18) 0.650(3) 0.410(1) -0.082(2) 0.042(7) Uiso ? ? e 4
H(19) 0.963(3) 0.426(1) -0.192(2) 0.041(7) Uiso ? ? e 4

loop_
_geom_bond_atom_site_label_1
_geom_bond_atom_site_label_2
_geom_bond_distance
_geom_bond_site_symmetry_1
_geom_bond_site_symmetry_2
_geom_bond_publ_flag
O(1) C(5) 1.208(3) . . ?
O(2) C(12) 1.208(4) . . ?
N(1) C(4) 1.466(4) . . ?
N(1) C(5) 1.395(4) . . ?
N(1) C(12) 1.400(4) . . ?
C(1) C(2) 1.652(4) . . ?
C(1) B(1) 1.708(5) . . ?
C(1) B(2) 1.715(5) . . ?
C(1) B(5) 1.699(5) . . ?
C(1) B(6) 1.692(5) . . ?
C(1) H(1) 1.03(3) . . no
C(2) C(3) 1.522(4) . . ?
C(2) B(1) 1.723(4) . . ?
C(2) B(2) 1.731(5) . . ?
C(2) B(3) 1.702(5) . . ?
C(2) B(4) 1.712(5) . . ?
C(3) C(4) 1.519(4) . . ?
C(3) H(2) 0.91(3) . . no
C(3) H(3) 1.00(3) . . no
C(4) H(4) 0.95(3) . . no
C(4) H(5) 0.99(3) . . no
C(5) C(6) 1.489(4) . . ?
C(6) C(7) 1.388(4) . . ?
C(6) C(11) 1.382(4) . . ?
C(7) C(8) 1.391(5) . . ?
C(7) H(6) 0.99(3) . . no
C(8) C(9) 1.383(5) . . ?
C(8) H(7) 0.97(3) . . no
C(9) C(10) 1.386(5) . . ?
C(9) H(8) 0.96(3) . . no
C(10) C(11) 1.385(4) . . ?
C(10) H(9) 0.91(3) . . no
C(11) C(12) 1.489(4) . . ?
B(1) B(4) 1.765(5) . . ?
B(1) B(5) 1.780(5) . . ?
B(1) B(7) 1.770(5) . . ?
B(1) H(10) 1.12(3) . . no
B(2) B(3) 1.778(5) . . ?
B(2) B(6) 1.785(6) . . ?
B(2) B(8) 1.769(6) . . ?
B(2) H(11) 1.04(3) . . no
B(3) B(4) 1.768(6) . . ?
B(3) B(8) 1.775(6) . . ?
B(3) B(9) 1.771(6) . . ?
B(3) H(12) 1.07(3) . . no
B(4) B(7) 1.767(6) . . ?
B(4) B(9) 1.761(6) . . ?
B(4) H(13) 1.13(3) . . no
B(5) B(6) 1.767(6) . . ?
B(5) B(7) 1.769(6) . . ?
B(5) B(10) 1.760(6) . . ?
B(5) H(14) 1.08(3) . . no
B(6) B(8) 1.773(6) . . ?
B(6) B(10) 1.763(6) . . ?
B(6) H(15) 1.12(3) . . no
B(7) B(9) 1.787(6) . . ?
B(7) B(10) 1.786(6) . . ?
B(7) H(16) 1.05(3) . . no
B(8) B(9) 1.791(6) . . ?
B(8) B(10) 1.779(6) . . ?
B(8) H(17) 1.09(3) . . no
B(9) B(10) 1.780(5) . . ?
B(9) H(18) 1.11(3) . . no
B(10) H(19) 1.10(3) . . no
